data_7133873
loop_
_publ_author_name
'Li, Xinyue'
'Fang, Yuhua'
'Zhao, Yuanyuan'
'Luo, Shenshen'
'Xue, Yuhui'
'Yong, Tingting'
'Wang, Bin'

_publ_section_title
;
 Employing a PhI(OAc)<sub>2</sub>-mediated domino reaction to assemble
 nitrogen-containing heterocyclic derivatives and assessing their
 anti-inflammatory activity.
;
_journal_issue 91
_journal_name_full 'Chemical communications (Cambridge, England)'
_journal_page_first 13352
_journal_page_last 13355
_journal_paper_doi 10.1039/d4cc03245d
_journal_volume 60
_journal_year 2024
_chemical_formula_moiety 'C17 H12 N2 O2'
_chemical_formula_sum 'C17 H12 N2 O2'
_chemical_formula_weight 276.29
_space_group_crystal_system monoclinic
_space_group_IT_number 4
_space_group_name_Hall 'P 2yb'
_space_group_name_H-M_alt 'P 1 21 1'
_atom_sites_solution_hydrogens geom
_audit_creation_date 2023-02-24
_audit_creation_method
;
Olex2 1.3
(compiled 2020.11.12 svn.r5f609507 for OlexSys, GUI svn.r6408)
;
_audit_update_record
;
2023-09-03 deposited with the CCDC.	2024-10-17 downloaded from the CCDC.
;
_cell_angle_alpha 90
_cell_angle_beta 93.064(2)
_cell_angle_gamma 90
_cell_formula_units_Z 2
_cell_length_a 5.65731(16)
_cell_length_b 5.62441(16)
_cell_length_c 20.6396(6)
_cell_measurement_reflns_used 2225
_cell_measurement_temperature 293(2)
_cell_measurement_theta_max 72.6570
_cell_measurement_theta_min 6.4650
_cell_volume 655.79(3)
_computing_cell_refinement 'CrysAlisPro 1.171.41.110a (Rigaku OD, 2021)'
_computing_data_collection 'CrysAlisPro 1.171.41.110a (Rigaku OD, 2021)'
_computing_data_reduction 'CrysAlisPro 1.171.41.110a (Rigaku OD, 2021)'
_computing_molecular_graphics 'Olex2 1.3 (Dolomanov et al., 2009)'
_computing_publication_material 'Olex2 1.3 (Dolomanov et al., 2009)'
_computing_structure_refinement 'SHELXL 2013/4 (Sheldrick, 2015)'
_computing_structure_solution 'ShelXT (Sheldrick, 2015)'
_diffrn_ambient_temperature 293(2)
_diffrn_detector 'CCD plate'
_diffrn_detector_area_resol_mean 5.2169
_diffrn_detector_type AtlasS2
_diffrn_measured_fraction_theta_full 0.998
_diffrn_measured_fraction_theta_max 0.974
_diffrn_measurement_details
;
List of Runs (angles in degrees, time in seconds):

  # Type    Start    End  Width  t~exp~   \w     \q     \k     \f   Frames
#--------------------------------------------------------------------------
  1  \w    -64.00 -14.00   1.00    3.00    --  -40.26  38.00  30.00   50
  2  \w    -10.00  26.00   1.00    3.00    --  -40.26  38.00  30.00   36
  3  \w   -115.00 -20.00   1.00    3.00    --  -40.26 -38.00  30.00   95
  4  \w    125.00 176.00   1.00    6.00    --  106.05  77.00-180.00   51
  5  \w     46.00 103.00   1.00    6.00    --  106.05-125.00  60.00   57
  6  \w     82.00 171.00   1.00    6.00    --  106.05  30.00   0.00   89
  7  \w     37.00 132.00   1.00    6.00    --  106.05 -45.00-180.00   95
  8  \w     56.00  83.00   1.00    6.00    --  106.05-125.00 120.00   27
  9  \w     30.00  99.00   1.00    6.00    --  106.05 -30.00  30.00   69
 10  \w    -64.00 -22.00   1.00    3.00    --  -42.01 125.00-180.00   42
 11  \w    -84.00 -16.00   1.00    3.00    --  -42.01 -57.00   0.00   68
 12  \w    -80.00 -38.00   1.00    3.00    --  -42.01 -38.00  90.00   42
;
_diffrn_measurement_device 'four-circle diffractometer'
_diffrn_measurement_device_type 'SuperNova, Dual, Cu at home/near, AtlasS2'
_diffrn_measurement_method '\w scans'
_diffrn_orient_matrix_type 'CrysAlisPro convention (1999,Acta A55,543-557)'
_diffrn_orient_matrix_UB_11 0.0608646000
_diffrn_orient_matrix_UB_12 0.0259902000
_diffrn_orient_matrix_UB_13 0.0732934000
_diffrn_orient_matrix_UB_21 0.2484768000
_diffrn_orient_matrix_UB_22 0.0913473000
_diffrn_orient_matrix_UB_23 -0.0144729000
_diffrn_orient_matrix_UB_31 -0.0944682000
_diffrn_orient_matrix_UB_32 0.2569156000
_diffrn_orient_matrix_UB_33 -0.0023620000
_diffrn_radiation_monochromator mirror
_diffrn_radiation_probe x-ray
_diffrn_radiation_type 'Cu K\a'
_diffrn_radiation_wavelength 1.54184
_diffrn_reflns_av_R_equivalents 0.0102
_diffrn_reflns_av_unetI/netI 0.0121
_diffrn_reflns_Laue_measured_fraction_full 0.998
_diffrn_reflns_Laue_measured_fraction_max 0.974
_diffrn_reflns_limit_h_max 6
_diffrn_reflns_limit_h_min -6
_diffrn_reflns_limit_k_max 6
_diffrn_reflns_limit_k_min -4
_diffrn_reflns_limit_l_max 22
_diffrn_reflns_limit_l_min -25
_diffrn_reflns_number 2675
_diffrn_reflns_point_group_measured_fraction_full 0.751
_diffrn_reflns_point_group_measured_fraction_max 0.723
_diffrn_reflns_theta_full 67.684
_diffrn_reflns_theta_max 72.824
_diffrn_reflns_theta_min 4.290
_diffrn_source 'micro-focus sealed X-ray tube'
_diffrn_source_type 'SuperNova (Cu) X-ray Source'
_exptl_absorpt_coefficient_mu 0.759
_exptl_absorpt_correction_T_max 1.00000
_exptl_absorpt_correction_T_min 0.72311
_exptl_absorpt_correction_type multi-scan
_exptl_absorpt_process_details
;
CrysAlisPro 1.171.41.110a (Rigaku Oxford Diffraction, 2021)
Empirical absorption correction using spherical harmonics,
implemented in SCALE3 ABSPACK scaling algorithm.
;
_exptl_crystal_density_diffrn 1.399
_exptl_crystal_description block
_exptl_crystal_F_000 288
_exptl_crystal_size_max 0.25
_exptl_crystal_size_mid 0.22
_exptl_crystal_size_min 0.21
_refine_diff_density_max 0.171
_refine_diff_density_min -0.135
_refine_diff_density_rms 0.038
_refine_ls_abs_structure_details
;
 Flack x determined using 462 quotients [(I+)-(I-)]/[(I+)+(I-)]
 (Parsons and Flack (2004), Acta Cryst. A60, s61).
;
_refine_ls_abs_structure_Flack 0.18(12)
_refine_ls_extinction_coef 0.0082(13)
_refine_ls_extinction_expression Fc^*^=kFc[1+0.001xFc^2^\l^3^/sin(2\q)]^-1/4^
_refine_ls_extinction_method SHELXL
_refine_ls_goodness_of_fit_ref 1.058
_refine_ls_hydrogen_treatment constr
_refine_ls_matrix_type full
_refine_ls_number_parameters 192
_refine_ls_number_reflns 1870
_refine_ls_number_restraints 1
_refine_ls_restrained_S_all 1.058
_refine_ls_R_factor_all 0.0358
_refine_ls_R_factor_gt 0.0351
_refine_ls_shift/su_max 0.000
_refine_ls_shift/su_mean 0.000
_refine_ls_structure_factor_coef Fsqd
_refine_ls_weighting_details 'w=1/[\s^2^(Fo^2^)+(0.0600P)^2^+0.0890P] where P=(Fo^2^+2Fc^2^)/3'
_refine_ls_weighting_scheme calc
_refine_ls_wR_factor_gt 0.0941
_refine_ls_wR_factor_ref 0.0949
_reflns_Friedel_coverage 0.340
_reflns_Friedel_fraction_full 0.443
_reflns_Friedel_fraction_max 0.410
_reflns_number_gt 1822
_reflns_number_total 1870
_reflns_threshold_expression 'I > 2\s(I)'
_cod_data_source_file d4cc03245d2.cif
_cod_data_source_block 11-0902
_cod_depositor_comments 'Adding full bibliography for 7133873.cif.'
_cod_database_code 7133873
_shelxl_version_number 2013-4
_chemical_oxdiff_formula C20H20O2N2
_chemical_oxdiff_usercomment \
_shelx_space_group_comment
;
The symmetry employed for this shelxl refinement is uniquely defined
by the following loop, which should always be used as a source of
symmetry information in preference to the above space-group names.
They are only intended as comments.
;
_shelx_estimated_absorpt_t_max 0.857
_shelx_estimated_absorpt_t_min 0.833
_reflns_odcompleteness_completeness 99.92
_reflns_odcompleteness_iscentric 1
_reflns_odcompleteness_theta 66.97
_olex2_refinement_description
;
1.a Aromatic/amide H refined with riding coordinates:
 C2(H2), C5(H5), C9(H9), C6(H6), C16(H16), C12(H12), C14(H14), C13(H13),
 C15(H15)
1.b Idealised Me refined as rotating group:
 C17(H17A,H17B,H17C)
;
_olex2_submission_special_instructions 'No special instructions were received'
_oxdiff_exptl_absorpt_empirical_details
;
Empirical correction (ABSPACK) includes:
- Absorption correction using spherical harmonics
- Frame scaling
;
_oxdiff_exptl_absorpt_empirical_full_max 1.399
_oxdiff_exptl_absorpt_empirical_full_min 0.592

loop_
_space_group_symop_operation_xyz
'x, y, z'
'-x, y+1/2, -z'

loop_
_atom_site_label
_atom_site_type_symbol
_atom_site_fract_x
_atom_site_fract_y
_atom_site_fract_z
_atom_site_U_iso_or_equiv
_atom_site_adp_type
_atom_site_occupancy
_atom_site_site_symmetry_order
_atom_site_calc_flag
_atom_site_refinement_flags_posn
_atom_site_refinement_flags_adp
_atom_site_refinement_flags_occupancy
_atom_site_disorder_assembly
_atom_site_disorder_group
O2 O 0.4427(3) 0.2291(3) 0.74067(7) 0.0484(4) Uani 1 1 d . . . . .
O1 O 1.0484(3) 0.4505(4) 0.65850(8) 0.0558(5) Uani 1 1 d . . . . .
N1 N 0.7775(3) 0.4836(4) 0.73627(9) 0.0419(5) Uani 1 1 d . . . . .
N2 N 0.8742(3) 0.6783(4) 0.76761(9) 0.0444(5) Uani 1 1 d . . . . .
C7 C 0.8702(4) 0.3768(5) 0.68191(10) 0.0424(5) Uani 1 1 d . . . . .
C10 C 0.7211(4) 0.7290(5) 0.81301(10) 0.0433(5) Uani 1 1 d . . . . .
C8 C 0.5680(4) 0.4200(5) 0.76241(10) 0.0418(5) Uani 1 1 d . . . . .
C3 C 0.7269(4) 0.1760(4) 0.65832(10) 0.0411(5) Uani 1 1 d . . . . .
C4 C 0.5225(4) 0.1075(4) 0.68813(10) 0.0410(5) Uani 1 1 d . . . . .
C2 C 0.7973(4) 0.0420(4) 0.60561(11) 0.0446(6) Uani 1 1 d . . . . .
H2 H 0.9345 0.0848 0.5856 0.053 Uiso 1 1 calc R U . . .
C1 C 0.6698(4) -0.1510(5) 0.58249(11) 0.0481(6) Uani 1 1 d . . . . .
C11 C 0.7682(4) 0.9240(5) 0.85851(10) 0.0450(5) Uani 1 1 d . . . . .
C5 C 0.3907(4) -0.0868(5) 0.66643(11) 0.0486(6) Uani 1 1 d . . . . .
H5 H 0.2544 -0.1305 0.6867 0.058 Uiso 1 1 calc R U . . .
C9 C 0.5261(4) 0.5711(5) 0.81068(11) 0.0471(6) Uani 1 1 d . . . . .
H9 H 0.3973 0.5720 0.8369 0.057 Uiso 1 1 calc R U . . .
C6 C 0.4650(4) -0.2143(5) 0.61432(12) 0.0498(6) Uani 1 1 d . . . . .
H6 H 0.3775 -0.3457 0.5998 0.060 Uiso 1 1 calc R U . . .
C16 C 0.6102(5) 0.9725(6) 0.90634(12) 0.0572(7) Uani 1 1 d . . . . .
H16 H 0.4735 0.8815 0.9082 0.069 Uiso 1 1 calc R U . . .
C12 C 0.9696(5) 1.0653(5) 0.85675(13) 0.0571(7) Uani 1 1 d . . . . .
H12 H 1.0791 1.0377 0.8255 0.069 Uiso 1 1 calc R U . . .
C14 C 0.8511(5) 1.2890(6) 0.94847(13) 0.0621(7) Uani 1 1 d . . . . .
H14 H 0.8800 1.4097 0.9786 0.075 Uiso 1 1 calc R U . . .
C17 C 0.7475(5) -0.2943(6) 0.52641(13) 0.0637(8) Uani 1 1 d . . . . .
H17A H 0.8117 -0.1904 0.4949 0.096 Uiso 1 1 calc R U . . .
H17B H 0.6142 -0.3784 0.5069 0.096 Uiso 1 1 calc R U . . .
H17C H 0.8663 -0.4061 0.5414 0.096 Uiso 1 1 calc R U . . .
C13 C 1.0073(5) 1.2467(6) 0.90138(14) 0.0648(8) Uani 1 1 d . . . . .
H13 H 1.1412 1.3418 0.8993 0.078 Uiso 1 1 calc R U . . .
C15 C 0.6515(5) 1.1514(6) 0.95066(13) 0.0652(8) Uani 1 1 d . . . . .
H15 H 0.5439 1.1795 0.9823 0.078 Uiso 1 1 calc R U . . .

loop_
_atom_site_aniso_label
_atom_site_aniso_U_11
_atom_site_aniso_U_22
_atom_site_aniso_U_33
_atom_site_aniso_U_23
_atom_site_aniso_U_13
_atom_site_aniso_U_12
O2 0.0392(8) 0.0543(11) 0.0527(8) 0.0003(8) 0.0110(6) -0.0113(8)
O1 0.0418(9) 0.0584(12) 0.0689(10) -0.0002(9) 0.0194(7) -0.0130(8)
N1 0.0357(9) 0.0432(11) 0.0471(9) 0.0049(9) 0.0058(7) -0.0062(9)
N2 0.0398(9) 0.0438(12) 0.0499(9) 0.0020(9) 0.0064(7) -0.0047(9)
C7 0.0359(10) 0.0452(14) 0.0467(11) 0.0086(11) 0.0066(8) -0.0024(10)
C10 0.0415(11) 0.0446(13) 0.0440(11) 0.0094(10) 0.0038(8) -0.0009(10)
C8 0.0358(10) 0.0447(14) 0.0452(11) 0.0085(10) 0.0058(8) -0.0052(10)
C3 0.0352(10) 0.0422(14) 0.0460(10) 0.0095(10) 0.0033(8) -0.0010(10)
C4 0.0358(11) 0.0429(14) 0.0446(11) 0.0080(10) 0.0037(8) -0.0013(10)
C2 0.0415(12) 0.0448(15) 0.0481(11) 0.0072(11) 0.0090(9) -0.0021(11)
C1 0.0459(12) 0.0478(15) 0.0505(12) 0.0067(11) 0.0005(9) 0.0001(12)
C11 0.0461(12) 0.0433(14) 0.0457(11) 0.0075(10) 0.0043(8) -0.0006(11)
C5 0.0377(11) 0.0509(16) 0.0573(13) 0.0091(12) 0.0035(9) -0.0079(11)
C9 0.0425(12) 0.0512(15) 0.0488(11) 0.0056(11) 0.0115(9) -0.0056(11)
C6 0.0455(12) 0.0463(15) 0.0573(13) 0.0054(11) -0.0008(9) -0.0063(11)
C16 0.0551(14) 0.0615(18) 0.0560(13) 0.0002(13) 0.0109(11) -0.0087(13)
C12 0.0505(14) 0.0594(18) 0.0620(14) 0.0044(13) 0.0090(11) -0.0058(13)
C14 0.0711(17) 0.0542(18) 0.0607(15) -0.0040(13) -0.0009(12) -0.0036(15)
C17 0.0663(16) 0.0628(19) 0.0625(15) -0.0077(15) 0.0084(12) -0.0044(16)
C13 0.0612(16) 0.0602(19) 0.0729(17) -0.0005(15) 0.0029(13) -0.0174(15)
C15 0.0688(17) 0.067(2) 0.0603(15) -0.0094(15) 0.0137(12) -0.0017(16)

loop_
_atom_type_symbol
_atom_type_description
_atom_type_scat_dispersion_real
_atom_type_scat_dispersion_imag
_atom_type_scat_source
C C 0.0181 0.0091 'International Tables Vol C Tables 4.2.6.8 and 6.1.1.4'
H H 0.0000 0.0000 'International Tables Vol C Tables 4.2.6.8 and 6.1.1.4'
N N 0.0311 0.0180 'International Tables Vol C Tables 4.2.6.8 and 6.1.1.4'
O O 0.0492 0.0322 'International Tables Vol C Tables 4.2.6.8 and 6.1.1.4'

loop_
_geom_angle_atom_site_label_1
_geom_angle_atom_site_label_2
_geom_angle_atom_site_label_3
_geom_angle
_geom_angle_site_symmetry_1
_geom_angle_site_symmetry_3
_geom_angle_publ_flag
C8 O2 C4 117.87(16) . . ?
N2 N1 C7 124.31(17) . . ?
N2 N1 C8 110.70(19) . . ?
C8 N1 C7 124.8(2) . . ?
C10 N2 N1 104.05(18) . . ?
O1 C7 N1 121.9(2) . . ?
O1 C7 C3 126.2(2) . . ?
N1 C7 C3 111.99(17) . . ?
N2 C10 C11 120.5(2) . . ?
N2 C10 C9 112.0(2) . . ?
C9 C10 C11 127.5(2) . . ?
O2 C8 N1 121.7(2) . . ?
C9 C8 O2 129.8(2) . . ?
C9 C8 N1 108.5(2) . . ?
C4 C3 C7 121.8(2) . . ?
C4 C3 C2 118.2(2) . . ?
C2 C3 C7 120.04(19) . . ?
O2 C4 C3 121.7(2) . . ?
O2 C4 C5 116.93(19) . . ?
C5 C4 C3 121.4(2) . . ?
C3 C2 H2 119.0 . . ?
C1 C2 C3 122.0(2) . . ?
C1 C2 H2 119.0 . . ?
C2 C1 C6 117.9(2) . . ?
C2 C1 C17 121.6(2) . . ?
C6 C1 C17 120.5(3) . . ?
C16 C11 C10 120.1(2) . . ?
C12 C11 C10 122.3(2) . . ?
C12 C11 C16 117.6(2) . . ?
C4 C5 H5 120.6 . . ?
C6 C5 C4 118.9(2) . . ?
C6 C5 H5 120.6 . . ?
C10 C9 H9 127.6 . . ?
C8 C9 C10 104.7(2) . . ?
C8 C9 H9 127.6 . . ?
C1 C6 H6 119.2 . . ?
C5 C6 C1 121.7(2) . . ?
C5 C6 H6 119.2 . . ?
C11 C16 H16 119.2 . . ?
C15 C16 C11 121.5(3) . . ?
C15 C16 H16 119.2 . . ?
C11 C12 H12 120.0 . . ?
C13 C12 C11 120.1(3) . . ?
C13 C12 H12 120.0 . . ?
C13 C14 H14 120.3 . . ?
C13 C14 C15 119.3(3) . . ?
C15 C14 H14 120.3 . . ?
C1 C17 H17A 109.5 . . ?
C1 C17 H17B 109.5 . . ?
C1 C17 H17C 109.5 . . ?
H17A C17 H17B 109.5 . . ?
H17A C17 H17C 109.5 . . ?
H17B C17 H17C 109.5 . . ?
C12 C13 H13 119.4 . . ?
C14 C13 C12 121.2(3) . . ?
C14 C13 H13 119.4 . . ?
C16 C15 C14 120.2(3) . . ?
C16 C15 H15 119.9 . . ?
C14 C15 H15 119.9 . . ?

loop_
_geom_bond_atom_site_label_1
_geom_bond_atom_site_label_2
_geom_bond_distance
_geom_bond_site_symmetry_2
_geom_bond_publ_flag
O2 C8 1.350(3) . ?
O2 C4 1.378(3) . ?
O1 C7 1.214(3) . ?
N1 N2 1.371(3) . ?
N1 C7 1.399(3) . ?
N1 C8 1.375(3) . ?
N2 C10 1.340(3) . ?
C7 C3 1.458(3) . ?
C10 C11 1.459(4) . ?
C10 C9 1.415(3) . ?
C8 C9 1.341(4) . ?
C3 C4 1.393(3) . ?
C3 C2 1.399(3) . ?
C4 C5 1.384(4) . ?
C2 H2 0.9300 . ?
C2 C1 1.375(3) . ?
C1 C6 1.408(3) . ?
C1 C17 1.496(4) . ?
C11 C16 1.394(3) . ?
C11 C12 1.391(3) . ?
C5 H5 0.9300 . ?
C5 C6 1.377(4) . ?
C9 H9 0.9300 . ?
C6 H6 0.9300 . ?
C16 H16 0.9300 . ?
C16 C15 1.371(4) . ?
C12 H12 0.9300 . ?
C12 C13 1.384(4) . ?
C14 H14 0.9300 . ?
C14 C13 1.369(4) . ?
C14 C15 1.372(4) . ?
C17 H17A 0.9600 . ?
C17 H17B 0.9600 . ?
C17 H17C 0.9600 . ?
C13 H13 0.9300 . ?
C15 H15 0.9300 . ?

loop_
_geom_torsion_atom_site_label_1
_geom_torsion_atom_site_label_2
_geom_torsion_atom_site_label_3
_geom_torsion_atom_site_label_4
_geom_torsion
_geom_torsion_site_symmetry_1
_geom_torsion_site_symmetry_2
_geom_torsion_site_symmetry_3
_geom_torsion_site_symmetry_4
_geom_torsion_publ_flag
O2 C8 C9 C10 177.6(2) . . . . ?
O2 C4 C5 C6 -179.6(2) . . . . ?
O1 C7 C3 C4 -179.0(2) . . . . ?
O1 C7 C3 C2 3.0(4) . . . . ?
N1 N2 C10 C11 177.83(19) . . . . ?
N1 N2 C10 C9 -0.7(2) . . . . ?
N1 C7 C3 C4 0.4(3) . . . . ?
N1 C7 C3 C2 -177.69(19) . . . . ?
N1 C8 C9 C10 -0.4(3) . . . . ?
N2 N1 C7 O1 0.6(3) . . . . ?
N2 N1 C7 C3 -178.83(19) . . . . ?
N2 N1 C8 O2 -178.23(19) . . . . ?
N2 N1 C8 C9 0.0(3) . . . . ?
N2 C10 C11 C16 -178.8(2) . . . . ?
N2 C10 C11 C12 0.5(3) . . . . ?
N2 C10 C9 C8 0.7(3) . . . . ?
C7 N1 N2 C10 175.7(2) . . . . ?
C7 N1 C8 O2 6.5(3) . . . . ?
C7 N1 C8 C9 -175.3(2) . . . . ?
C7 C3 C4 O2 1.3(3) . . . . ?
C7 C3 C4 C5 -178.4(2) . . . . ?
C7 C3 C2 C1 178.9(2) . . . . ?
C10 C11 C16 C15 178.7(3) . . . . ?
C10 C11 C12 C13 -179.4(2) . . . . ?
C8 O2 C4 C3 0.6(3) . . . . ?
C8 O2 C4 C5 -179.7(2) . . . . ?
C8 N1 N2 C10 0.4(2) . . . . ?
C8 N1 C7 O1 175.2(2) . . . . ?
C8 N1 C7 C3 -4.2(3) . . . . ?
C3 C4 C5 C6 0.1(3) . . . . ?
C3 C2 C1 C6 -1.0(3) . . . . ?
C3 C2 C1 C17 -179.5(2) . . . . ?
C4 O2 C8 N1 -4.3(3) . . . . ?
C4 O2 C8 C9 177.9(2) . . . . ?
C4 C3 C2 C1 0.8(3) . . . . ?
C4 C5 C6 C1 -0.4(4) . . . . ?
C2 C3 C4 O2 179.4(2) . . . . ?
C2 C3 C4 C5 -0.3(3) . . . . ?
C2 C1 C6 C5 0.9(4) . . . . ?
C11 C10 C9 C8 -177.7(2) . . . . ?
C11 C16 C15 C14 0.5(5) . . . . ?
C11 C12 C13 C14 1.0(4) . . . . ?
C9 C10 C11 C16 -0.5(4) . . . . ?
C9 C10 C11 C12 178.8(2) . . . . ?
C16 C11 C12 C13 -0.1(4) . . . . ?
C12 C11 C16 C15 -0.6(4) . . . . ?
C17 C1 C6 C5 179.4(2) . . . . ?
C13 C14 C15 C16 0.4(5) . . . . ?
C15 C14 C13 C12 -1.2(5) . . . . ?
